data_7720312
loop_
_publ_author_name
'Geysens, Pieter'
'Heyns, Roy'
'Markowski, Robert'
'Ingenmey, Johannes'
'Van Meervelt, Luc'
'Vlad, Alexandru'
'Kirchner, Barbara'
'Fransaer, Jan'
'Binnemans, Koen'

_publ_section_title
;
 Solvation structures of potassium bis(trifluoromethylsulfonyl)imide-glyme
 highly concentrated electrolytes and cycling on organic cathodes.
;
_journal_issue 8
_journal_name_full 'Dalton transactions (Cambridge, England : 2003)'
_journal_page_first 3346
_journal_page_last 3362
_journal_paper_doi 10.1039/d5dt02781k
_journal_volume 55
_journal_year 2026
_chemical_formula_moiety '0.5(C16 H36 K O8), 0.125(C4 F12 N2 O8 S4)'
_chemical_formula_sum 'C8.5 H18 F1.5 K0.5 N0.25 O5 S0.5'
_chemical_formula_weight 267.81
_space_group_crystal_system triclinic
_space_group_IT_number 2
_space_group_name_Hall '-P 1'
_space_group_name_H-M_alt 'P -1'
_atom_sites_solution_hydrogens geom
_atom_sites_solution_primary dual
_audit_creation_date 2023-12-08
_audit_creation_method
;
Olex2 1.3
(compiled 2020.11.12 svn.r5f609507 for OlexSys, GUI svn.r6408)
;
_audit_update_record
;
2025-09-15 deposited with the CCDC.	2026-01-16 downloaded from the CCDC.
;
_cell_angle_alpha 80.5648(14)
_cell_angle_beta 79.6470(14)
_cell_angle_gamma 88.3127(14)
_cell_formula_units_Z 4
_cell_length_a 8.6966(4)
_cell_length_b 8.7794(4)
_cell_length_c 20.5773(10)
_cell_measurement_reflns_used 9671
_cell_measurement_temperature 100.15
_cell_measurement_theta_max 23.6554
_cell_measurement_theta_min 2.7438
_cell_volume 1524.61(12)
_computing_cell_refinement 'SAINT V8.40B (Bruker AXS LLC, 2019)'
_computing_data_collection 'Bruker Instrument Service vV6.2.16'
_computing_data_reduction 'SAINT V8.40B (Bruker AXS LLC, 2019)'
_computing_molecular_graphics 'Olex2 1.3 (Dolomanov et al., 2009)'
_computing_publication_material 'Olex2 1.3 (Dolomanov et al., 2009)'
_computing_structure_refinement 'SHELXL 2016/4 (Sheldrick, 2015)'
_computing_structure_solution 'SHELXT 2018/2 (Sheldrick, 2018)'
_diffrn_ambient_temperature 100.15
_diffrn_detector_area_resol_mean 7.39
_diffrn_measured_fraction_theta_full 0.995
_diffrn_measured_fraction_theta_max 0.996
_diffrn_measurement_device_type 'Bruker D8 Venture'
_diffrn_measurement_method '\f and \w-scans'
_diffrn_radiation_monochromator 'multilayer mirror'
_diffrn_radiation_type AgK\a
_diffrn_radiation_wavelength 0.56086
_diffrn_reflns_av_R_equivalents 0.0549
_diffrn_reflns_av_unetI/netI 0.0417
_diffrn_reflns_Laue_measured_fraction_full 0.995
_diffrn_reflns_Laue_measured_fraction_max 0.996
_diffrn_reflns_limit_h_max 12
_diffrn_reflns_limit_h_min -12
_diffrn_reflns_limit_k_max 12
_diffrn_reflns_limit_k_min -12
_diffrn_reflns_limit_l_max 29
_diffrn_reflns_limit_l_min -29
_diffrn_reflns_number 82585
_diffrn_reflns_point_group_measured_fraction_full 0.995
_diffrn_reflns_point_group_measured_fraction_max 0.996
_diffrn_reflns_theta_full 19.665
_diffrn_reflns_theta_max 23.670
_diffrn_reflns_theta_min 1.878
_exptl_absorpt_coefficient_mu 0.159
_exptl_absorpt_correction_T_max 1.000
_exptl_absorpt_correction_T_min 0.908
_exptl_absorpt_correction_type numerical
_exptl_absorpt_process_details
;
Krause, L., Herbst-Irmer, R., Sheldrick, G. M., Stalke, D. (2015).
"Comparison of silver and molybdenum microfocus X-ray sources for
single-crystal structure determination"
J. Appl. Cryst. 48, 3-10.
doi:10.1107/S1600576714022985
;
_exptl_crystal_colour colourless
_exptl_crystal_density_diffrn 1.167
_exptl_crystal_description block
_exptl_crystal_F_000 567
_exptl_crystal_size_max 0.44
_exptl_crystal_size_mid 0.43
_exptl_crystal_size_min 0.4
_refine_diff_density_max 3.199
_refine_diff_density_min -0.590
_refine_diff_density_rms 0.092
_refine_ls_extinction_method none
_refine_ls_goodness_of_fit_ref 1.049
_refine_ls_hydrogen_treatment constr
_refine_ls_matrix_type full
_refine_ls_number_parameters 365
_refine_ls_number_reflns 9344
_refine_ls_number_restraints 0
_refine_ls_restrained_S_all 1.049
_refine_ls_R_factor_all 0.0679
_refine_ls_R_factor_gt 0.0657
_refine_ls_shift/su_max 0.001
_refine_ls_shift/su_mean 0.000
_refine_ls_structure_factor_coef Fsqd
_refine_ls_weighting_details 'w=1/[\s^2^(Fo^2^)+(0.1140P)^2^+1.3385P] where P=(Fo^2^+2Fc^2^)/3'
_refine_ls_weighting_scheme calc
_refine_ls_wR_factor_gt 0.1974
_refine_ls_wR_factor_ref 0.2003
_reflns_Friedel_coverage 0.000
_reflns_number_gt 8781
_reflns_number_total 9344
_reflns_threshold_expression 'I > 2\s(I)'
_cod_data_source_file d5dt02781k2.cif
_cod_data_source_block kb3001
_cod_original_formula_sum 'C8.50 H18 F1.50 K0.50 N0.25 O5 S0.50'
_cod_database_code 7720312
_shelx_shelxl_version_number 2016/4
_shelx_space_group_comment
;
The symmetry employed for this shelxl refinement is uniquely defined
by the following loop, which should always be used as a source of
symmetry information in preference to the above space-group names.
They are only intended as comments.
;
_shelx_estimated_absorpt_t_max 0.939
_shelx_estimated_absorpt_t_min 0.933
_olex2_refinement_description
;
1. Fixed Uiso
 At 1.2 times of:
  All C(H,H) groups
 At 1.5 times of:
  All C(H,H,H) groups
2. Others
 Fixed Sof: N2(0.5) S1(0.5) O9(0.5) O10(0.5) C17(0.5) F1(0.5) F2(0.5) F3(0.5)
 S2(0.5) O11(0.5) O12(0.5) C18(0.5) F4(0.5) F5(0.5) F6(0.5)
3.a Secondary CH2 refined with riding coordinates:
 C2(H2A,H2B), C3(H3A,H3B), C4(H4A,H4B), C5(H5A,H5B), C6(H6A,H6B), C7(H7A,H7B),
 C10(H10A,H10B), C11(H11A,H11B), C12(H12A,H12B), C13(H13A,H13B), C14(H14A,H14B),
  C15(H15A,H15B)
3.b Idealised Me refined as rotating group:
 C1(H1A,H1B,H1C), C8(H8A,H8B,H8C), C9(H9A,H9B,H9C), C16(H16A,H16B,H16C)
;
_smtbx_masks_void_probe_radius 1.2
_smtbx_masks_void_truncation_radius 1.2
_olex2_submission_special_instructions 'No special instructions were received'

loop_
_space_group_symop_operation_xyz
'x, y, z'
'-x, -y, -z'

loop_
_atom_site_label
_atom_site_type_symbol
_atom_site_fract_x
_atom_site_fract_y
_atom_site_fract_z
_atom_site_U_iso_or_equiv
_atom_site_adp_type
_atom_site_occupancy
_atom_site_site_symmetry_order
_atom_site_calc_flag
_atom_site_refinement_flags_posn
_atom_site_refinement_flags_adp
_atom_site_refinement_flags_occupancy
_atom_site_disorder_assembly
_atom_site_disorder_group
K1 K 0.61405(4) 0.87267(4) 0.74998(2) 0.02355(9) Uani 1 1 d . . . . .
C1 C 0.9281(3) 0.9720(4) 0.81912(13) 0.0507(6) Uani 1 1 d . . . . .
H1A H 1.036760 0.992879 0.821665 0.076 Uiso 1 1 calc R U . . .
H1B H 0.889269 0.883062 0.852885 0.076 Uiso 1 1 calc R U . . .
H1C H 0.863660 1.062679 0.827434 0.076 Uiso 1 1 calc R U . . .
O1 O 0.92027(17) 0.9395(2) 0.75448(8) 0.0358(3) Uani 1 1 d . . . . .
C2 C 0.9823(3) 1.0613(3) 0.70318(12) 0.0394(4) Uani 1 1 d . . . . .
H2A H 1.092839 1.079559 0.705405 0.047 Uiso 1 1 calc R U . . .
H2B H 0.922847 1.157418 0.709155 0.047 Uiso 1 1 calc R U . . .
C3 C 0.9710(2) 1.0183(3) 0.63648(11) 0.0370(4) Uani 1 1 d . . . . .
H3A H 1.023856 1.097170 0.599934 0.044 Uiso 1 1 calc R U . . .
H3B H 1.022637 0.917593 0.631995 0.044 Uiso 1 1 calc R U . . .
O2 O 0.80995(16) 1.00892(19) 0.63227(7) 0.0326(3) Uani 1 1 d . . . . .
C4 C 0.7923(3) 0.9615(3) 0.57110(10) 0.0370(4) Uani 1 1 d . . . . .
H4A H 0.834765 0.856069 0.569420 0.044 Uiso 1 1 calc R U . . .
H4B H 0.850214 1.032419 0.532691 0.044 Uiso 1 1 calc R U . . .
C5 C 0.6216(3) 0.9638(3) 0.56742(9) 0.0348(4) Uani 1 1 d . . . . .
H5A H 0.579584 1.069607 0.568492 0.042 Uiso 1 1 calc R U . . .
H5B H 0.606136 0.931836 0.525100 0.042 Uiso 1 1 calc R U . . .
O3 O 0.54205(17) 0.86061(18) 0.62292(7) 0.0323(3) Uani 1 1 d . . . . .
C6 C 0.3806(3) 0.8492(3) 0.62105(11) 0.0362(4) Uani 1 1 d . . . . .
H6A H 0.366877 0.808692 0.580308 0.043 Uiso 1 1 calc R U . . .
H6B H 0.331373 0.952513 0.619894 0.043 Uiso 1 1 calc R U . . .
C7 C 0.3051(3) 0.7426(3) 0.68226(12) 0.0388(4) Uani 1 1 d . . . . .
H7A H 0.195316 0.722729 0.679195 0.047 Uiso 1 1 calc R U . . .
H7B H 0.361317 0.642684 0.685850 0.047 Uiso 1 1 calc R U . . .
O4 O 0.30974(17) 0.81212(17) 0.73939(8) 0.0335(3) Uani 1 1 d . . . . .
C8 C 0.2440(3) 0.7133(3) 0.79892(14) 0.0478(6) Uani 1 1 d . . . . .
H8A H 0.136046 0.688331 0.796883 0.072 Uiso 1 1 calc R U . . .
H8B H 0.245040 0.765253 0.837510 0.072 Uiso 1 1 calc R U . . .
H8C H 0.305443 0.618006 0.803509 0.072 Uiso 1 1 calc R U . . .
C9 C 0.7732(3) 0.5507(3) 0.68648(12) 0.0459(5) Uani 1 1 d . . . . .
H9A H 0.718615 0.594366 0.649942 0.069 Uiso 1 1 calc R U . . .
H9B H 0.797350 0.441855 0.683896 0.069 Uiso 1 1 calc R U . . .
H9C H 0.870405 0.607751 0.682580 0.069 Uiso 1 1 calc R U . . .
O5 O 0.67547(18) 0.56234(17) 0.74929(7) 0.0327(3) Uani 1 1 d . . . . .
C10 C 0.7495(3) 0.4986(2) 0.80368(11) 0.0348(4) Uani 1 1 d . . . . .
H10A H 0.850145 0.551909 0.800219 0.042 Uiso 1 1 calc R U . . .
H10B H 0.771306 0.387707 0.802506 0.042 Uiso 1 1 calc R U . . .
C11 C 0.6445(2) 0.5177(2) 0.86810(10) 0.0326(4) Uani 1 1 d . . . . .
H11A H 0.540620 0.472343 0.869914 0.039 Uiso 1 1 calc R U . . .
H11B H 0.689596 0.463806 0.906511 0.039 Uiso 1 1 calc R U . . .
O6 O 0.62914(17) 0.67807(16) 0.87154(7) 0.0292(3) Uani 1 1 d . . . . .
C12 C 0.5249(3) 0.7040(2) 0.93025(9) 0.0332(4) Uani 1 1 d . . . . .
H12A H 0.560955 0.646935 0.970405 0.040 Uiso 1 1 calc R U . . .
H12B H 0.419000 0.666816 0.929450 0.040 Uiso 1 1 calc R U . . .
C13 C 0.5205(3) 0.8743(2) 0.93271(9) 0.0328(4) Uani 1 1 d . . . . .
H13A H 0.448194 0.895007 0.973283 0.039 Uiso 1 1 calc R U . . .
H13B H 0.626006 0.910602 0.934764 0.039 Uiso 1 1 calc R U . . .
O7 O 0.46933(17) 0.95457(17) 0.87447(7) 0.0309(3) Uani 1 1 d . . . . .
C14 C 0.4599(3) 1.1159(2) 0.87526(11) 0.0352(4) Uani 1 1 d . . . . .
H14A H 0.562777 1.155893 0.878860 0.042 Uiso 1 1 calc R U . . .
H14B H 0.382550 1.137503 0.914228 0.042 Uiso 1 1 calc R U . . .
C15 C 0.4108(3) 1.1936(3) 0.81096(11) 0.0364(4) Uani 1 1 d . . . . .
H15A H 0.314554 1.144629 0.804681 0.044 Uiso 1 1 calc R U . . .
H15B H 0.388804 1.304171 0.812887 0.044 Uiso 1 1 calc R U . . .
O8 O 0.53364(19) 1.17831(17) 0.75689(8) 0.0339(3) Uani 1 1 d . . . . .
C16 C 0.4964(4) 1.2515(3) 0.69472(13) 0.0445(5) Uani 1 1 d . . . . .
H16A H 0.401900 1.204743 0.686865 0.067 Uiso 1 1 calc R U . . .
H16B H 0.583466 1.238515 0.658535 0.067 Uiso 1 1 calc R U . . .
H16C H 0.478343 1.361834 0.695899 0.067 Uiso 1 1 calc R U . . .
N2 N -0.0744(4) 0.4916(4) 0.97457(18) 0.0327(6) Uani 0.5 1 d . . P . .
S1 S 0.08304(12) 0.45208(15) 0.95635(5) 0.03003(19) Uani 0.5 1 d . . P A 1
O9 O 0.2437(4) 0.4261(5) 0.9294(2) 0.0425(8) Uani 0.5 1 d . . P A 1
O10 O -0.0169(4) 0.5294(4) 0.91302(17) 0.0431(7) Uani 0.5 1 d . . P A 1
C17 C 0.0057(6) 0.2579(7) 0.9803(3) 0.0357(9) Uani 0.5 1 d . . P A 1
F1 F -0.1402(3) 0.2540(4) 1.0148(2) 0.0539(8) Uani 0.5 1 d . . P A 1
F2 F 0.0951(4) 0.1693(4) 1.01905(18) 0.0511(7) Uani 0.5 1 d . . P A 1
F3 F 0.0079(5) 0.1892(4) 0.92701(18) 0.0578(9) Uani 0.5 1 d . . P A 1
S2 S 0.05965(12) 0.38872(14) 0.94193(5) 0.03089(19) Uani 0.5 1 d . . P A 2
O11 O 0.2088(4) 0.3966(5) 0.9624(3) 0.0450(8) Uani 0.5 1 d . . P A 2
O12 O 0.0526(5) 0.4007(4) 0.87210(16) 0.0465(8) Uani 0.5 1 d . . P A 2
C18 C -0.0126(6) 0.1932(7) 0.9746(3) 0.0351(9) Uani 0.5 1 d . . P A 2
F4 F -0.0371(5) 0.1638(4) 1.04083(16) 0.0604(9) Uani 0.5 1 d . . P A 2
F5 F 0.0902(4) 0.0930(4) 0.9506(2) 0.0526(8) Uani 0.5 1 d . . P A 2
F6 F -0.1461(3) 0.1734(4) 0.95510(17) 0.0476(7) Uani 0.5 1 d . . P A 2

loop_
_atom_site_aniso_label
_atom_site_aniso_U_11
_atom_site_aniso_U_22
_atom_site_aniso_U_33
_atom_site_aniso_U_23
_atom_site_aniso_U_13
_atom_site_aniso_U_12
K1 0.02592(17) 0.02516(17) 0.02042(16) -0.00462(12) -0.00565(12) 0.00075(12)
C1 0.0380(11) 0.0827(19) 0.0355(11) -0.0159(12) -0.0100(9) -0.0070(11)
O1 0.0295(7) 0.0498(9) 0.0291(7) -0.0047(6) -0.0083(5) -0.0048(6)
C2 0.0329(9) 0.0440(11) 0.0406(11) -0.0050(9) -0.0050(8) -0.0063(8)
C3 0.0277(8) 0.0482(11) 0.0321(9) -0.0016(8) -0.0017(7) -0.0004(8)
O2 0.0271(6) 0.0461(8) 0.0238(6) -0.0049(5) -0.0045(5) 0.0076(5)
C4 0.0360(10) 0.0525(12) 0.0215(8) -0.0062(8) -0.0047(7) 0.0143(8)
C5 0.0391(10) 0.0441(10) 0.0219(7) -0.0044(7) -0.0105(7) 0.0123(8)
O3 0.0356(7) 0.0379(7) 0.0258(6) -0.0053(5) -0.0129(5) 0.0091(5)
C6 0.0418(10) 0.0361(9) 0.0371(10) -0.0068(8) -0.0237(8) 0.0030(8)
C7 0.0442(11) 0.0317(9) 0.0461(11) -0.0033(8) -0.0249(9) -0.0046(8)
O4 0.0320(7) 0.0337(7) 0.0358(7) -0.0007(6) -0.0123(6) -0.0043(5)
C8 0.0429(12) 0.0503(13) 0.0461(12) 0.0108(10) -0.0120(10) -0.0109(10)
C9 0.0577(14) 0.0393(11) 0.0366(11) -0.0077(9) 0.0022(10) 0.0104(10)
O5 0.0393(7) 0.0295(6) 0.0296(6) -0.0063(5) -0.0059(5) 0.0047(5)
C10 0.0358(9) 0.0296(9) 0.0388(10) -0.0027(7) -0.0093(8) 0.0041(7)
C11 0.0363(9) 0.0270(8) 0.0338(9) 0.0004(7) -0.0093(7) -0.0019(7)
O6 0.0359(7) 0.0282(6) 0.0228(6) -0.0016(5) -0.0045(5) -0.0051(5)
C12 0.0411(10) 0.0362(9) 0.0216(7) -0.0023(7) -0.0038(7) -0.0092(8)
C13 0.0393(10) 0.0386(9) 0.0213(7) -0.0079(7) -0.0038(7) -0.0086(7)
O7 0.0378(7) 0.0319(6) 0.0250(6) -0.0104(5) -0.0044(5) -0.0039(5)
C14 0.0402(10) 0.0348(9) 0.0338(9) -0.0171(8) -0.0048(8) 0.0018(8)
C15 0.0385(10) 0.0344(9) 0.0394(10) -0.0140(8) -0.0092(8) 0.0081(8)
O8 0.0417(8) 0.0276(6) 0.0327(7) -0.0068(5) -0.0060(6) 0.0037(5)
C16 0.0631(15) 0.0327(10) 0.0391(11) -0.0043(8) -0.0156(10) 0.0063(9)
N2 0.0325(15) 0.0360(16) 0.0324(15) -0.0083(13) -0.0113(12) 0.0052(12)
S1 0.0284(4) 0.0357(5) 0.0268(4) -0.0069(4) -0.0045(3) -0.0052(4)
O9 0.0281(16) 0.053(2) 0.045(2) -0.0169(18) 0.0062(15) -0.0074(14)
O10 0.0502(18) 0.0469(18) 0.0345(15) -0.0013(13) -0.0177(14) -0.0037(14)
C17 0.034(2) 0.033(2) 0.040(2) -0.009(2) -0.0034(16) -0.0014(19)
F1 0.0324(13) 0.0451(16) 0.077(2) -0.0071(15) 0.0091(14) -0.0094(11)
F2 0.0530(18) 0.0416(15) 0.0555(18) 0.0055(13) -0.0135(15) 0.0049(13)
F3 0.087(3) 0.0475(17) 0.0438(18) -0.0158(14) -0.0144(16) -0.0224(17)
S2 0.0307(5) 0.0306(5) 0.0304(5) -0.0036(4) -0.0038(4) -0.0007(4)
O11 0.0265(16) 0.055(2) 0.055(2) -0.018(2) -0.0022(16) -0.0036(14)
O12 0.069(2) 0.0423(17) 0.0244(13) -0.0010(12) -0.0026(14) 0.0091(16)
C18 0.039(2) 0.029(2) 0.035(2) 0.0001(19) -0.0053(16) -0.0017(19)
F4 0.093(3) 0.0481(17) 0.0361(15) 0.0084(13) -0.0124(16) -0.0110(17)
F5 0.0459(16) 0.0360(14) 0.074(2) -0.0136(14) -0.0021(15) 0.0019(12)
F6 0.0366(13) 0.0501(16) 0.0579(18) -0.0134(14) -0.0080(12) -0.0055(11)

loop_
_atom_type_symbol
_atom_type_description
_atom_type_scat_dispersion_real
_atom_type_scat_dispersion_imag
_atom_type_scat_source
C C 0.0013 0.0009 'International Tables Vol C Tables 4.2.6.8 and 6.1.1.4'
H H 0.0000 0.0000 'International Tables Vol C Tables 4.2.6.8 and 6.1.1.4'
F F 0.0101 0.0062 'International Tables Vol C Tables 4.2.6.8 and 6.1.1.4'
K K 0.1411 0.1573 'International Tables Vol C Tables 4.2.6.8 and 6.1.1.4'
N N 0.0030 0.0020 'International Tables Vol C Tables 4.2.6.8 and 6.1.1.4'
O O 0.0058 0.0036 'International Tables Vol C Tables 4.2.6.8 and 6.1.1.4'
S S 0.0831 0.0770 'International Tables Vol C Tables 4.2.6.8 and 6.1.1.4'

loop_
_geom_angle_atom_site_label_1
_geom_angle_atom_site_label_2
_geom_angle_atom_site_label_3
_geom_angle
_geom_angle_site_symmetry_1
_geom_angle_site_symmetry_3
_geom_angle_publ_flag
C18b S2b N2 109.1(2) . 2_567 ?
O11b S2b N2 61.3(2) . 2_567 ?
O12b S2b N2 108.3(2) . . ?
C1 K1 C16 96.89(8) . . ?
O12b S2b N2 147.42(19) . 2_567 ?
O10a S1a N2 116.5(2) . 2_567 ?
O11b S2b N2 116.0(2) . . ?
O1 K1 C1 22.63(5) . . ?
O1 K1 O2 60.76(4) . . ?
O1 K1 O3 116.78(5) . . ?
O9a S1a N2 108.7(2) . 2_567 ?
F3a C17a S1 111.4(4) . . ?
F1a C17a S1 112.5(4) . . ?
F2a C17a S1 110.5(4) . . ?
O9a S1a S1 143.65(19) . 2_567 ?
O10a S1a S1 86.55(17) . 2_567 ?
O1 K1 O4 177.38(5) . . ?
O1 K1 C8 159.52(5) . . ?
O1 K1 C9 84.37(6) . . ?
O1 K1 O6 83.63(4) . . ?
O1 K1 O7 98.76(4) . . ?
O1 K1 O8 89.75(5) . . ?
O1 K1 C16 97.41(6) . . ?
O2 K1 C1 80.79(6) . . ?
O2 K1 O3 58.64(5) . . ?
O2 K1 C8 138.86(6) . . ?
O2 K1 C9 78.64(5) . . ?
C17a S1a S1 94.08(17) . 2_567 ?
O10a S1a O9 119.3(3) . . ?
O10a S1a C17 104.4(2) . . ?
O9a S1a C17 102.5(2) . . ?
F3a C17a F1 108.8(5) . . ?
F3a C17a F2 106.0(5) . . ?
F1a C17a F2 107.4(4) . . ?
F4b C18b S2 112.3(4) . . ?
F6b C18b S2 110.0(3) . . ?
F5b C18b S2 109.2(3) . . ?
O12b S2b O11 119.6(3) . . ?
O11b S2b C18 105.9(3) . . ?
O12b S2b C18 101.8(2) . . ?
F6b C18b F4 107.9(4) . . ?
F4b C18b F5 109.1(4) . . ?
O2 K1 O6 140.42(4) . . ?
O2 K1 O7 138.27(5) . . ?
O2 K1 C16 68.17(6) . . ?
F6b C18b F5 108.4(5) . . ?
S1a N2 N2 48.02(17) 2_567 2_567 ?
S1a N2 N2 56.27(19) . 2_567 ?
O10a N2 N2 109.9(4) . 2_567 ?
O3 K1 C1 138.76(6) . . ?
O3 K1 C8 80.86(6) . . ?
O3 K1 C9 68.10(6) . . ?
S2b N2 N2 79.3(2) . 2_567 ?
S1a N2 S1 104.3(2) . 2_567 ?
O10a N2 S1 64.7(2) . . ?
O3 K1 O7 139.17(4) . . ?
O3 K1 C16 75.94(5) . . ?
O10a N2 S1 141.1(3) . 2_567 ?
S2b N2 S2 124.5(2) . 2_567 ?
O4 K1 C1 159.49(6) . . ?
O4 K1 O2 116.62(4) . . ?
O4 K1 O3 60.80(5) . . ?
O4 K1 C8 23.06(5) . . ?
O4 K1 C9 95.36(6) . . ?
O4 K1 O6 98.91(4) . . ?
O4 K1 O7 83.16(5) . . ?
O4 K1 O8 89.65(5) . . ?
O4 K1 C16 81.12(6) . . ?
C8 K1 C1 140.23(6) . . ?
C8 K1 C16 97.07(7) . . ?
C9 K1 C1 98.92(8) . . ?
C9 K1 C8 93.66(7) . . ?
C9 K1 C16 140.18(6) . . ?
O5 K1 C1 99.86(7) . . ?
O5 K1 O1 93.16(5) . . ?
O5 K1 O2 101.83(5) . . ?
O5 K1 O3 82.92(4) . . ?
O5 K1 O4 87.56(5) . . ?
O5 K1 C8 78.08(6) . . ?
O5 K1 C9 23.36(5) . . ?
O5 K1 O6 60.87(4) . . ?
O5 K1 O7 116.12(4) . . ?
O5 K1 O8 176.05(5) . . ?
O5 K1 C16 158.83(5) . . ?
O6 K1 C1 69.02(6) . . ?
O6 K1 O3 140.06(4) . . ?
O6 K1 C8 75.92(5) . . ?
O6 K1 C9 81.35(5) . . ?
O6 K1 O7 58.63(4) . . ?
O6 K1 C16 138.46(5) . . ?
O7 K1 C1 76.40(5) . . ?
O7 K1 C8 69.56(6) . . ?
O7 K1 C9 138.94(5) . . ?
O7 K1 C16 80.37(5) . . ?
O8 K1 C1 81.87(7) . . ?
O8 K1 O2 81.92(5) . . ?
O8 K1 O3 98.15(5) . . ?
O8 K1 C8 98.30(6) . . ?
O8 K1 C9 160.14(5) . . ?
O8 K1 O6 116.90(4) . . ?
O8 K1 O7 60.72(4) . . ?
O8 K1 C16 22.35(5) . . ?
K1 C1 H1A 158.0 . . ?
K1 C1 H1B 81.3 . . ?
K1 C1 H1C 83.4 . . ?
H1A C1 H1B 109.5 . . ?
H1A C1 H1C 109.5 . . ?
H1B C1 H1C 109.5 . . ?
O1 C1 K1 48.55(10) . . ?
O1 C1 H1A 109.5 . . ?
O1 C1 H1B 109.5 . . ?
O1 C1 H1C 109.5 . . ?
C1 O1 K1 108.82(13) . . ?
C2 O1 K1 112.15(12) . . ?
C2 O1 C1 112.1(2) . . ?
O1 C2 H2A 109.9 . . ?
O1 C2 H2B 109.9 . . ?
O1 C2 C3 109.03(19) . . ?
H2A C2 H2B 108.3 . . ?
C3 C2 H2A 109.9 . . ?
C3 C2 H2B 109.9 . . ?
C2 C3 H3A 110.0 . . ?
C2 C3 H3B 110.0 . . ?
H3A C3 H3B 108.4 . . ?
O2 C3 C2 108.35(17) . . ?
O2 C3 H3A 110.0 . . ?
O2 C3 H3B 110.0 . . ?
C3 O2 K1 115.62(12) . . ?
C4 O2 K1 117.77(13) . . ?
C4 O2 C3 110.74(15) . . ?
O2 C4 H4A 110.0 . . ?
O2 C4 H4B 110.0 . . ?
O2 C4 C5 108.34(16) . . ?
H4A C4 H4B 108.4 . . ?
C5 C4 H4A 110.0 . . ?
C5 C4 H4B 110.0 . . ?
C4 C5 H5A 110.0 . . ?
C4 C5 H5B 110.0 . . ?
H5A C5 H5B 108.3 . . ?
O3 C5 C4 108.65(16) . . ?
O3 C5 H5A 110.0 . . ?
O3 C5 H5B 110.0 . . ?
C5 O3 K1 117.93(12) . . ?
C6 O3 K1 115.27(12) . . ?
C6 O3 C5 112.20(15) . . ?
O3 C6 H6A 110.0 . . ?
O3 C6 H6B 110.0 . . ?
O3 C6 C7 108.67(16) . . ?
H6A C6 H6B 108.3 . . ?
C7 C6 H6A 110.0 . . ?
C7 C6 H6B 110.0 . . ?
K1 C7 H7A 156.7 . . ?
K1 C7 H7B 84.5 . . ?
C6 C7 K1 82.29(11) . . ?
C6 C7 H7A 109.9 . . ?
C6 C7 H7B 109.9 . . ?
H7A C7 H7B 108.3 . . ?
O4 C7 K1 46.83(9) . . ?
O4 C7 C6 108.80(17) . . ?
O4 C7 H7A 109.9 . . ?
O4 C7 H7B 109.9 . . ?
C7 O4 K1 111.23(13) . . ?
C8 O4 K1 107.02(13) . . ?
C8 O4 C7 110.97(19) . . ?
K1 C8 H8A 159.4 . . ?
K1 C8 H8B 81.9 . . ?
K1 C8 H8C 81.3 . . ?
O4 C8 K1 49.92(10) . . ?
O4 C8 H8A 109.5 . . ?
O4 C8 H8B 109.5 . . ?
O4 C8 H8C 109.5 . . ?
H8A C8 H8B 109.5 . . ?
H8A C8 H8C 109.5 . . ?
H8B C8 H8C 109.5 . . ?
K1 C9 H9A 81.3 . . ?
K1 C9 H9B 159.4 . . ?
K1 C9 H9C 81.8 . . ?
H9A C9 H9B 109.5 . . ?
H9A C9 H9C 109.5 . . ?
H9B C9 H9C 109.5 . . ?
O5 C9 K1 49.98(10) . . ?
O5 C9 H9A 109.5 . . ?
O5 C9 H9B 109.5 . . ?
O5 C9 H9C 109.5 . . ?
C9 O5 K1 106.66(13) . . ?
C10 O5 K1 110.91(12) . . ?
C10 O5 C9 111.29(18) . . ?
K1 C10 H10A 83.9 . . ?
K1 C10 H10B 156.9 . . ?
O5 C10 K1 47.02(9) . . ?
O5 C10 H10A 109.8 . . ?
O5 C10 H10B 109.8 . . ?
O5 C10 C11 109.17(17) . . ?
H10A C10 H10B 108.3 . . ?
C11 C10 K1 82.94(11) . . ?
C11 C10 H10A 109.8 . . ?
C11 C10 H10B 109.8 . . ?
C10 C11 H11A 110.0 . . ?
C10 C11 H11B 110.0 . . ?
H11A C11 H11B 108.4 . . ?
O6 C11 C10 108.51(16) . . ?
O6 C11 H11A 110.0 . . ?
O6 C11 H11B 110.0 . . ?
C11 O6 K1 115.72(11) . . ?
C12 O6 K1 119.03(12) . . ?
C12 O6 C11 111.16(15) . . ?
O6 C12 H12A 110.0 . . ?
O6 C12 H12B 110.0 . . ?
O6 C12 C13 108.49(15) . . ?
H12A C12 H12B 108.4 . . ?
C13 C12 H12A 110.0 . . ?
C13 C12 H12B 110.0 . . ?
C12 C13 H13A 109.8 . . ?
C12 C13 H13B 109.8 . . ?
H13A C13 H13B 108.3 . . ?
O7 C13 C12 109.24(15) . . ?
O7 C13 H13A 109.8 . . ?
O7 C13 H13B 109.8 . . ?
C13 O7 K1 116.73(11) . . ?
C14 O7 K1 114.41(12) . . ?
C14 O7 C13 111.33(15) . . ?
O7 C14 H14A 110.0 . . ?
O7 C14 H14B 110.0 . . ?
O7 C14 C15 108.27(16) . . ?
H14A C14 H14B 108.4 . . ?
C15 C14 H14A 110.0 . . ?
C15 C14 H14B 110.0 . . ?
C14 C15 H15A 110.0 . . ?
C14 C15 H15B 110.0 . . ?
H15A C15 H15B 108.4 . . ?
O8 C15 C14 108.59(17) . . ?
O8 C15 H15A 110.0 . . ?
O8 C15 H15B 110.0 . . ?
C15 O8 K1 112.48(12) . . ?
C15 O8 C16 111.63(18) . . ?
C16 O8 K1 109.80(12) . . ?
K1 C16 H16A 86.3 . . ?
K1 C16 H16B 79.4 . . ?
K1 C16 H16C 156.8 . . ?
O8 C16 K1 47.86(9) . . ?
O8 C16 H16A 109.5 . . ?
O8 C16 H16B 109.5 . . ?
O8 C16 H16C 109.5 . . ?
H16A C16 H16B 109.5 . . ?
H16A C16 H16C 109.5 . . ?
H16B C16 H16C 109.5 . . ?
N2 N2 S2 45.24(17) 2_567 2_567 ?
N2 S1a N2 75.7(2) . 2_567 ?
N2 S2b N2 55.5(2) . 2_567 ?
N2 S1a S1 40.35(15) . 2_567 ?
N2 O10a S1 62.2(2) . . ?
N2 S1a S1 35.36(13) 2_567 2_567 ?
N2 S1a O9 172.2(3) . . ?
N2 S1a O10 53.1(2) . . ?
N2 S1a C17 102.9(2) 2_567 . ?
N2 S1a C17 82.5(2) . . ?
N2 S2b C18 102.7(2) . . ?

loop_
_geom_bond_atom_site_label_1
_geom_bond_atom_site_label_2
_geom_bond_distance
_geom_bond_site_symmetry_2
_geom_bond_publ_flag
K1 C1 3.491(2) . ?
K1 O1 2.7646(15) . ?
K1 O2 2.8084(15) . ?
K1 O3 2.8146(14) . ?
K1 O4 2.7680(15) . ?
K1 C8 3.459(3) . ?
K1 C9 3.456(2) . ?
K1 O5 2.7627(15) . ?
K1 O6 2.8102(14) . ?
K1 O7 2.8381(14) . ?
K1 O8 2.7727(15) . ?
K1 C16 3.519(2) . ?
S2b N2 2.180(4) 2_567 ?
S1a N2 1.569(4) 2_567 ?
S1a S1 2.348(2) 2_567 ?
S1a O9 1.434(4) . ?
S1a O10 1.434(3) . ?
S1a C17 1.810(6) . ?
C17a F1 1.337(6) . ?
C17a F2 1.353(6) . ?
C17a F3 1.331(6) . ?
S2b O11 1.441(4) . ?
S2b O12 1.436(3) . ?
S2b C18 1.823(6) . ?
C18b F4 1.325(6) . ?
C18b F5 1.325(6) . ?
C18b F6 1.319(6) . ?
C1 H1A 0.9800 . ?
C1 H1B 0.9800 . ?
C1 H1C 0.9800 . ?
C1 O1 1.419(3) . ?
O1 C2 1.417(3) . ?
C2 H2A 0.9900 . ?
C2 H2B 0.9900 . ?
C2 C3 1.502(3) . ?
C3 H3A 0.9900 . ?
C3 H3B 0.9900 . ?
C3 O2 1.424(2) . ?
O2 C4 1.423(2) . ?
C4 H4A 0.9900 . ?
C4 H4B 0.9900 . ?
C4 C5 1.499(3) . ?
C5 H5A 0.9900 . ?
C5 H5B 0.9900 . ?
C5 O3 1.420(3) . ?
O3 C6 1.418(3) . ?
C6 H6A 0.9900 . ?
C6 H6B 0.9900 . ?
C6 C7 1.499(3) . ?
C7 H7A 0.9900 . ?
C7 H7B 0.9900 . ?
C7 O4 1.418(3) . ?
O4 C8 1.417(3) . ?
C8 H8A 0.9800 . ?
C8 H8B 0.9800 . ?
C8 H8C 0.9800 . ?
C9 H9A 0.9800 . ?
C9 H9B 0.9800 . ?
C9 H9C 0.9800 . ?
C9 O5 1.431(3) . ?
O5 C10 1.419(3) . ?
C10 H10A 0.9900 . ?
C10 H10B 0.9900 . ?
C10 C11 1.499(3) . ?
C11 H11A 0.9900 . ?
C11 H11B 0.9900 . ?
C11 O6 1.423(2) . ?
O6 C12 1.420(2) . ?
C12 H12A 0.9900 . ?
C12 H12B 0.9900 . ?
C12 C13 1.504(3) . ?
C13 H13A 0.9900 . ?
C13 H13B 0.9900 . ?
C13 O7 1.424(2) . ?
O7 C14 1.419(2) . ?
C14 H14A 0.9900 . ?
C14 H14B 0.9900 . ?
C14 C15 1.513(3) . ?
C15 H15A 0.9900 . ?
C15 H15B 0.9900 . ?
C15 O8 1.418(3) . ?
O8 C16 1.422(3) . ?
C16 H16A 0.9800 . ?
C16 H16B 0.9800 . ?
C16 H16C 0.9800 . ?
N2 N2 1.828(7) 2_567 ?
N2 S1 1.569(4) 2_567 ?
N2 S1 1.402(4) . ?
N2 O10 1.268(5) . ?
N2 S2 1.575(4) . ?
N2 S2 2.180(4) 2_567 ?

loop_
_geom_torsion_atom_site_label_1
_geom_torsion_atom_site_label_2
_geom_torsion_atom_site_label_3
_geom_torsion_atom_site_label_4
_geom_torsion
_geom_torsion_site_symmetry_1
_geom_torsion_site_symmetry_2
_geom_torsion_site_symmetry_3
_geom_torsion_site_symmetry_4
_geom_torsion_publ_flag
O11b S2b C18b F5b -58.1(4) . . . . ?
S1a S1a C17a F2a -95.6(3) 2_567 . . . ?
O11b S2b C18b F4b 63.1(4) . . . . ?
O9a S1a C17a F3a -65.6(4) . . . . ?
O11b S2b C18b F6b -176.8(4) . . . . ?
S1a S1a C17a F3a 147.0(4) 2_567 . . . ?
O9a S1a C17a F2a 51.9(4) . . . . ?
O10a S1a C17a F1a -63.0(4) . . . . ?
O12b S2b C18b F6b -51.1(4) . . . . ?
O9a S1a C17a F1a 172.0(4) . . . . ?
O12b S2b C18b F4b -171.1(4) . . . . ?
S1a S1a C17a F1a 24.5(4) 2_567 . . . ?
O12b S2b C18b F5b 67.7(4) . . . . ?
O10a S1a C17a F2a 177.0(3) . . . . ?
O10a S1a C17a F3a 59.5(4) . . . . ?
C17a S1a O10a N2 68.8(3) . . . . ?
O9a S1a O10a N2 -177.6(3) . . . . ?
S1a S1a O10a N2 -24.6(2) 2_567 . . . ?
K1 C1 O1 C2 124.6(2) . . . . ?
K1 O1 C2 C3 -57.6(2) . . . . ?
K1 O2 C4 C5 47.5(2) . . . . ?
K1 O3 C6 C7 -39.4(2) . . . . ?
K1 C7 O4 C8 -119.02(18) . . . . ?
K1 C9 O5 C10 -121.09(18) . . . . ?
K1 O5 C10 C11 59.87(18) . . . . ?
K1 C10 C11 O6 -26.12(13) . . . . ?
K1 O6 C12 C13 -44.65(19) . . . . ?
K1 O7 C14 C15 42.9(2) . . . . ?
S2b N2 S2b C18b 104.7(3) 2_567 . . . ?
O10a N2 S1a S1a 140.1(3) . . . 2_567 ?
O10a N2 S1a C17a -114.4(3) . . . . ?
S1a N2 O10a S1a 81.4(5) 2_567 . . . ?
S2b N2 S2b O11b -10.3(4) 2_567 . . . ?
S2b N2 S2b O12b -148.2(3) 2_567 . . . ?
S1a N2 S1a O10a -140.1(3) 2_567 . . . ?
S1a N2 S1a C17a 105.5(3) 2_567 . . . ?
O10a N2 S1a N2 140.1(3) . . . 2_567 ?
S1a N2 S1a N2 0.002(0) 2_567 . . 2_567 ?
S2b N2 S2b N2 0.001(1) 2_567 . . 2_567 ?
C1 O1 C2 C3 179.64(19) . . . . ?
O1 C2 C3 O2 65.6(2) . . . . ?
C2 C3 O2 K1 -40.1(2) . . . . ?
C2 C3 O2 C4 -177.34(19) . . . . ?
C3 O2 C4 C5 -176.30(18) . . . . ?
O2 C4 C5 O3 -60.0(2) . . . . ?
C4 C5 O3 K1 45.87(19) . . . . ?
C4 C5 O3 C6 -176.57(17) . . . . ?
C5 O3 C6 C7 -178.17(17) . . . . ?
O3 C6 C7 K1 27.45(14) . . . . ?
O3 C6 C7 O4 66.6(2) . . . . ?
C6 C7 O4 K1 -59.09(18) . . . . ?
C6 C7 O4 C8 -178.11(18) . . . . ?
C7 O4 C8 K1 121.53(18) . . . . ?
C9 O5 C10 K1 118.57(19) . . . . ?
C9 O5 C10 C11 178.44(18) . . . . ?
O5 C10 C11 O6 -65.7(2) . . . . ?
C10 C11 O6 K1 37.51(19) . . . . ?
C10 C11 O6 C12 177.33(16) . . . . ?
C11 O6 C12 C13 177.01(16) . . . . ?
O6 C12 C13 O7 59.3(2) . . . . ?
C12 C13 O7 K1 -47.43(19) . . . . ?
C12 C13 O7 C14 178.67(17) . . . . ?
C13 O7 C14 C15 177.94(17) . . . . ?
O7 C14 C15 O8 -67.6(2) . . . . ?
C14 C15 O8 K1 57.15(18) . . . . ?
C14 C15 O8 C16 -178.91(18) . . . . ?
C15 O8 C16 K1 -125.44(18) . . . . ?
N2 S2b C18b F5b -122.7(4) 2_567 . . . ?
N2 S2b C18b F4b -1.5(4) 2_567 . . . ?
N2 S2b C18b F6b 118.6(4) 2_567 . . . ?
N2 S1a C17a F1a -14.2(4) . . . . ?
N2 S2b C18b F5b 179.8(4) . . . . ?
N2 S2b C18b F4b -59.0(4) . . . . ?
N2 S1a C17a F3a -178.4(4) 2_567 . . . ?
N2 S1a C17a F3a 108.2(4) . . . . ?
N2 S1a C17a F2a -134.3(4) . . . . ?
N2 S1a C17a F2a -60.9(4) 2_567 . . . ?
N2 S2b C18b F6b 61.1(4) . . . . ?
N2 S1a C17a F1a 59.2(4) 2_567 . . . ?
N2 S1a O10a N2 -44.0(4) 2_567 . . . ?
N2 N2 S1a O10a -140.1(3) 2_567 . . . ?
N2 N2 O10a S1a 34.5(3) 2_567 . . . ?
N2 N2 S1a C17a 105.5(3) 2_567 . . . ?
N2 N2 S2b O12b -148.2(3) 2_567 . . . ?
N2 N2 S2b C18b 104.7(3) 2_567 . . . ?
N2 N2 S2b O11b -10.3(4) 2_567 . . . ?
N2 N2 S1a S1a -0.002(1) 2_567 . . 2_567 ?

loop_
_smtbx_masks_void_nr
_smtbx_masks_void_average_x
_smtbx_masks_void_average_y
_smtbx_masks_void_average_z
_smtbx_masks_void_volume
_smtbx_masks_void_count_electrons
_smtbx_masks_void_content
1 -0.540 0.500 0.500 311.1 140.0 '1 C2N1S2O4F6'
